data_2008785
loop_
_publ_author_name
'Bing Tong'
'Richard E. Norman'
'Shih-Chi Chang'

_publ_section_title
;
 Di-\m-chloro-bis{[tris(2-pyridylmethyl)amine-\k^4^<i>N</i>]nickel(II)}
 bis(triethylammonium) tetraperchlorate
;
_journal_issue 8
_journal_name_full 'Acta Crystallographica Section C'
_journal_page_first 1236
_journal_page_last 1238
_journal_paper_doi 10.1107/S010827019900596X
_journal_volume 55
_journal_year 1999
_chemical_formula_iupac '(C6 H16 N)2 [Ni2 Cl4 (C18 H18 N4)2] (Cl O4)4'
_chemical_formula_moiety 'C36 H36 Cl2 N8 Ni2 4(Cl O4) 2(C6 H16 N)'
_chemical_formula_sum 'C48 H68 Cl6 N10 Ni2 O16'
_chemical_formula_weight 1371.24
_space_group_IT_number 14
_symmetry_cell_setting monoclinic
_symmetry_space_group_name_Hall '-P 2ybc'
_symmetry_space_group_name_H-M 'P 1 21/c 1'
_cell_angle_alpha 90
_cell_angle_beta 107.71(2)
_cell_angle_gamma 90
_cell_formula_units_Z 2
_cell_length_a 11.511(4)
_cell_length_b 22.022(3)
_cell_length_c 12.521(2)
_cell_measurement_reflns_used 25
_cell_measurement_temperature 294
_cell_measurement_theta_max 22.5
_cell_measurement_theta_min 20.0
_cell_volume 3023.6(13)
_computing_cell_refinement 'MSC/AFC Diffractometer Control Software'
_computing_data_collection
;
MSC/AFC Diffractometer Control Software
(Molecular Structure Corporation, 1988)
;
_computing_data_reduction 'TEXSAN (Molecular Structure Corporation, 1997)'
_computing_publication_material TEXSAN
_computing_structure_refinement TEXSAN
_computing_structure_solution 'PATTY in DIRDIF92 (Beurskens et al., 1992)'
_diffrn_ambient_temperature 294.2
_diffrn_measurement_device_type 'Rigaku AFC-7R'
_diffrn_measurement_method \w-2\q
_diffrn_radiation_monochromator graphite
_diffrn_radiation_source 'Rigaku rotating anode'
_diffrn_radiation_type MoK\a
_diffrn_radiation_wavelength 0.7107
_diffrn_reflns_av_R_equivalents 0.039
_diffrn_reflns_av_sigmaI/netI 0.080
_diffrn_reflns_limit_h_max 16
_diffrn_reflns_limit_h_min 0
_diffrn_reflns_limit_k_max 30
_diffrn_reflns_limit_k_min 0
_diffrn_reflns_limit_l_max 23
_diffrn_reflns_limit_l_min -23
_diffrn_reflns_number 9991
_diffrn_reflns_reduction_process 'Lp corrections applied'
_diffrn_reflns_theta_max 30
_diffrn_reflns_theta_min 1.71
_diffrn_standards_decay_% 1.25
_diffrn_standards_interval_count 150
_diffrn_standards_number 3
_exptl_absorpt_coefficient_mu 0.960
_exptl_absorpt_correction_T_max 0.750
_exptl_absorpt_correction_T_min 0.691
_exptl_absorpt_correction_type '\y scan'
_exptl_absorpt_process_details '(North et al., 1968)'
_exptl_crystal_colour blue
_exptl_crystal_density_diffrn 1.506
_exptl_crystal_density_method 'not measured'
_exptl_crystal_description 'rectangular prism'
_exptl_crystal_F_000 1424
_exptl_crystal_size_max 0.55
_exptl_crystal_size_mid 0.30
_exptl_crystal_size_min 0.30
_refine_diff_density_max 0.62
_refine_diff_density_min -0.79
_refine_ls_extinction_method none
_refine_ls_goodness_of_fit_all 1.672
_refine_ls_goodness_of_fit_ref 1.960
_refine_ls_hydrogen_treatment noref
_refine_ls_matrix_type full
_refine_ls_number_constraints 0
_refine_ls_number_parameters 370
_refine_ls_number_reflns 5429
_refine_ls_number_restraints 0
_refine_ls_R_factor_all 0.097
_refine_ls_R_factor_gt 0.045
_refine_ls_shift/su_max 0.027
_refine_ls_shift/su_mean 0.002
_refine_ls_structure_factor_coef F
_refine_ls_weighting_details 'w = 1/[\s^2^(Fo) + 0.00013|Fo|^2^]'
_refine_ls_weighting_scheme sigma
_refine_ls_wR_factor_all 0.060
_refine_ls_wR_factor_ref 0.054
_reflns_number_gt 5429
_reflns_number_total 9210
_reflns_threshold_expression I>2\s(I)
_cod_data_source_file fr1198.cif
_cod_data_source_block FR1198
_cod_depositor_comments
;

2017-04-24
Formula fixed to be consistent with Z value and molecular weight.
                 miguel
;
_cod_original_formula_sum 'C24 H34 Cl3 N5 Ni O8'
_cod_original_cell_volume 3024.0(10)
_cod_original_sg_symbol_H-M 'P 21/c'
_cod_database_code 2008785

loop_
_symmetry_equiv_pos_as_xyz
'  +x,  +y,  +z'
'  -x,1/2+y,1/2-z'
'  -x,  -y,  -z'
'  +x,1/2-y,1/2+z'

loop_
_atom_site_label
_atom_site_fract_x
_atom_site_fract_y
_atom_site_fract_z
_atom_site_U_iso_or_equiv
_atom_site_adp_type
_atom_site_calc_flag
_atom_site_calc_attached_atom
_atom_site_refinement_flags
_atom_site_occupancy
Ni1 0.13093(3) -0.45400(2) 0.02561(3) 0.03170(10) Uani d . . 1.000
Cl1 -0.09504(7) -0.44010(3) -0.01956(7) 0.0375(2) Uani d . . 1.000
Cl2 0.61028(9) 0.20101(4) 0.76429(9) 0.0558(3) Uani d . . 1.000
Cl3 0.12547(9) 0.17735(5) 0.16250(9) 0.0614(3) Uani d . . 1.000
O1 0.6795(3) 0.2199(2) 0.6949(3) 0.0980(10) Uani d . . 1.000
O2 0.5599(5) 0.1459(2) 0.7308(6) 0.190(2) Uani d . . 1.000
O3 0.6918(4) 0.1999(2) 0.8756(3) 0.1080(10) Uani d . . 1.000
O4 0.5173(3) 0.2448(2) 0.7586(3) 0.0820(10) Uani d . . 1.000
O5 0.0616(3) 0.2006(2) 0.0549(3) 0.1050(10) Uani d . . 1.000
O6 0.2549(3) 0.1889(2) 0.1887(3) 0.0800(10) Uani d . . 1.000
O7 0.1061(4) 0.1172(2) 0.1650(5) 0.166(2) Uani d . . 1.000
O8 0.0783(3) 0.2099(2) 0.2401(3) 0.120(2) Uani d . . 1.000
N1 0.1639(2) -0.36080(10) 0.0276(2) 0.0365(7) Uani d . . 1.000
N2 0.1108(2) -0.43970(10) -0.1424(2) 0.0375(7) Uani d . . 1.000
N3 0.3206(2) -0.45970(10) 0.0722(2) 0.0363(7) Uani d . . 1.000
N4 0.1544(2) -0.43770(10) 0.1948(2) 0.0377(7) Uani d . . 1.000
N5 0.3502(3) 0.19670(10) 0.9972(2) 0.0494(9) Uani d . . 1.000
C1 0.0880(3) -0.33720(10) -0.0833(3) 0.0460(10) Uani d . . 1.000
C2 0.0919(3) -0.38140(10) -0.1734(3) 0.0409(9) Uani d . . 1.000
C3 0.0720(3) -0.3639(2) -0.2841(3) 0.0560(10) Uani d . . 1.000
C4 0.0717(4) -0.4076(2) -0.3635(3) 0.0640(10) Uani d . . 1.000
C5 0.0921(4) -0.4669(2) -0.3309(3) 0.0560(10) Uani d . . 1.000
C6 0.1119(3) -0.4820(2) -0.2201(3) 0.0440(10) Uani d . . 1.000
C7 0.2958(3) -0.35090(10) 0.0414(3) 0.0448(9) Uani d . . 1.000
C8 0.3743(3) -0.40510(10) 0.0866(3) 0.0360(8) Uani d . . 1.000
C9 0.4990(3) -0.3983(2) 0.1362(3) 0.0480(10) Uani d . . 1.000
C10 0.5693(3) -0.4495(2) 0.1686(4) 0.0600(10) Uani d . . 1.000
C11 0.5152(3) -0.5057(2) 0.1530(4) 0.0560(10) Uani d . . 1.000
C12 0.3908(3) -0.5090(2) 0.1062(3) 0.0450(10) Uani d . . 1.000
C13 0.1269(3) -0.33560(10) 0.1231(3) 0.0470(10) Uani d . . 1.000
C14 0.1631(3) -0.37840(10) 0.2210(3) 0.0418(9) Uani d . . 1.000
C15 0.1981(3) -0.3589(2) 0.3314(3) 0.0540(10) Uani d . . 1.000
C16 0.2222(4) -0.4014(2) 0.4158(3) 0.0610(10) Uani d . . 1.000
C17 0.2108(4) -0.4616(2) 0.3896(3) 0.0590(10) Uani d . . 1.000
C18 0.1780(3) -0.4783(2) 0.2784(3) 0.0460(10) Uani d . . 1.000
C19 0.3776(4) 0.2615(2) 0.9713(3) 0.0610(10) Uani d . . 1.000
C20 0.2897(5) 0.3060(2) 0.9945(4) 0.079(2) Uani d . . 1.000
C21 0.2449(4) 0.1706(2) 0.9067(4) 0.0610(10) Uani d . . 1.000
C22 0.2718(4) 0.1560(2) 0.7999(4) 0.0720(10) Uani d . . 1.000
C23 0.4640(4) 0.1586(2) 1.0253(4) 0.0660(10) Uani d . . 1.000
C24 0.4428(5) 0.0945(3) 1.0532(5) 0.096(2) Uani d . . 1.000
H1 0.0064 -0.3323 -0.0826 0.055 Uiso c C1 . 1.000
H2 0.1194 -0.2991 -0.0973 0.055 Uiso c C1 . 1.000
H3 0.0586 -0.3223 -0.3048 0.067 Uiso c C3 . 1.000
H4 0.0577 -0.3964 -0.4397 0.077 Uiso c C4 . 1.000
H5 0.0924 -0.4974 -0.3845 0.067 Uiso c C5 . 1.000
H6 0.1268 -0.5232 -0.1976 0.053 Uiso c C6 . 1.000
H7 0.3044 -0.3409 -0.0295 0.054 Uiso c C7 . 1.000
H8 0.3237 -0.3180 0.0918 0.054 Uiso c C7 . 1.000
H9 0.5351 -0.3591 0.1473 0.058 Uiso c C9 . 1.000
H10 0.6551 -0.4460 0.2018 0.072 Uiso c C10 . 1.000
H11 0.5627 -0.5416 0.1739 0.067 Uiso c C11 . 1.000
H12 0.3525 -0.5478 0.0975 0.055 Uiso c C12 . 1.000
H13 0.1660 -0.2976 0.1448 0.057 Uiso c C13 . 1.000
H14 0.0410 -0.3301 0.1003 0.057 Uiso c C13 . 1.000
H15 0.2050 -0.3166 0.3484 0.065 Uiso c C15 . 1.000
H16 0.2467 -0.3887 0.4920 0.073 Uiso c C16 . 1.000
H17 0.2250 -0.4914 0.4471 0.071 Uiso c C17 . 1.000
H18 0.1718 -0.5204 0.2603 0.055 Uiso c C18 . 1.000
H19 0.4577 0.2717 1.0163 0.073 Uiso c C19 . 1.000
H20 0.3724 0.2637 0.8946 0.073 Uiso c C19 . 1.000
H21 0.3110 0.3458 0.9788 0.094 Uiso c C20 . 1.000
H22 0.2095 0.2968 0.9484 0.094 Uiso c C20 . 1.000
H23 0.2928 0.3033 1.0711 0.094 Uiso c C20 . 1.000
H24 0.2202 0.1343 0.9345 0.074 Uiso c C21 . 1.000
H25 0.1802 0.1993 0.8907 0.074 Uiso c C21 . 1.000
H26 0.2006 0.1398 0.7474 0.086 Uiso c C22 . 1.000
H27 0.2954 0.1921 0.7702 0.086 Uiso c C22 . 1.000
H28 0.3357 0.1272 0.8142 0.086 Uiso c C22 . 1.000
H29 0.4929 0.1589 0.9621 0.079 Uiso c C23 . 1.000
H30 0.5232 0.1763 1.0877 0.079 Uiso c C23 . 1.000
H31 0.4127 0.0941 1.1159 0.114 Uiso c C24 . 1.000
H32 0.3845 0.0764 0.9907 0.114 Uiso c C24 . 1.000
H33 0.5172 0.0729 1.0704 0.114 Uiso c C24 . 1.000
H34 0.3253 0.1984 1.0645 0.059 Uiso c N5 . 1.000

loop_
_atom_site_aniso_label
_atom_site_aniso_U_11
_atom_site_aniso_U_22
_atom_site_aniso_U_33
_atom_site_aniso_U_12
_atom_site_aniso_U_13
_atom_site_aniso_U_23
Ni1 0.0343(2) 0.0245(2) 0.0355(2) -0.0026(2) 0.0095(2) -0.0005(2)
Cl1 0.0366(4) 0.0259(3) 0.0488(5) -0.0012(3) 0.0112(3) -0.0009(3)
Cl2 0.0585(6) 0.0468(5) 0.0662(6) -0.0017(4) 0.0251(5) -0.0078(4)
Cl3 0.0564(6) 0.0776(7) 0.0513(6) -0.0172(5) 0.0180(5) -0.0032(5)
O1 0.087(2) 0.141(3) 0.084(2) 0.024(2) 0.051(2) 0.019(2)
O2 0.141(4) 0.054(2) 0.371(8) -0.031(3) 0.070(5) -0.080(4)
O3 0.142(4) 0.104(3) 0.069(2) 0.039(3) 0.018(2) 0.025(2)
O4 0.069(2) 0.089(2) 0.092(2) 0.020(2) 0.032(2) -0.015(2)
O5 0.100(3) 0.132(3) 0.069(2) 0.015(2) 0.006(2) 0.000(2)
O6 0.049(2) 0.126(3) 0.068(2) -0.021(2) 0.0220(10) -0.011(2)
O7 0.120(4) 0.066(3) 0.280(7) -0.011(2) 0.012(4) 0.052(3)
O8 0.088(3) 0.196(5) 0.084(3) -0.010(3) 0.039(2) -0.046(3)
N1 0.0350(10) 0.0260(10) 0.047(2) -0.0010(10) 0.0100(10) 0.0000(10)
N2 0.0370(10) 0.0390(10) 0.0380(10) 0.0000(10) 0.0130(10) 0.0050(10)
N3 0.0370(10) 0.0320(10) 0.0400(10) 0.0000(10) 0.0110(10) -0.0010(10)
N4 0.0380(10) 0.0360(10) 0.0390(10) -0.0030(10) 0.0110(10) -0.0040(10)
N5 0.050(2) 0.059(2) 0.042(2) -0.0010(10) 0.0170(10) 0.0000(10)
C1 0.045(2) 0.031(2) 0.057(2) 0.0010(10) 0.011(2) 0.010(2)
C2 0.035(2) 0.041(2) 0.045(2) -0.0010(10) 0.0090(10) 0.0120(10)
C3 0.048(2) 0.065(3) 0.054(2) 0.000(2) 0.012(2) 0.026(2)
C4 0.055(2) 0.096(3) 0.043(2) 0.001(2) 0.018(2) 0.017(2)
C5 0.058(2) 0.072(3) 0.041(2) 0.004(2) 0.020(2) -0.002(2)
C6 0.042(2) 0.047(2) 0.045(2) 0.0000(10) 0.017(2) -0.001(2)
C7 0.039(2) 0.034(2) 0.058(2) -0.0050(10) 0.010(2) 0.002(2)
C8 0.036(2) 0.032(2) 0.041(2) -0.0030(10) 0.0120(10) 0.0010(10)
C9 0.038(2) 0.044(2) 0.061(2) -0.0060(10) 0.012(2) 0.001(2)
C10 0.035(2) 0.063(3) 0.078(3) 0.001(2) 0.010(2) 0.005(2)
C11 0.045(2) 0.051(2) 0.071(3) 0.013(2) 0.015(2) 0.006(2)
C12 0.048(2) 0.036(2) 0.053(2) 0.0010(10) 0.016(2) -0.001(2)
C13 0.049(2) 0.032(2) 0.060(2) 0.0010(10) 0.016(2) -0.010(2)
C14 0.037(2) 0.041(2) 0.048(2) -0.0030(10) 0.0150(10) -0.012(2)
C15 0.055(2) 0.051(2) 0.059(2) -0.008(2) 0.021(2) -0.024(2)
C16 0.056(2) 0.084(3) 0.047(2) -0.010(2) 0.018(2) -0.019(2)
C17 0.061(2) 0.074(3) 0.042(2) -0.003(2) 0.015(2) 0.000(2)
C18 0.047(2) 0.049(2) 0.042(2) -0.002(2) 0.012(2) 0.000(2)
C19 0.073(3) 0.057(2) 0.053(2) -0.008(2) 0.020(2) -0.002(2)
C20 0.105(4) 0.069(3) 0.065(3) 0.016(3) 0.030(3) -0.001(2)
C21 0.047(2) 0.071(3) 0.063(3) -0.006(2) 0.013(2) 0.003(2)
C22 0.079(3) 0.078(3) 0.054(3) -0.017(2) 0.012(2) -0.013(2)
C23 0.051(2) 0.075(3) 0.066(3) 0.006(2) 0.010(2) -0.006(2)
C24 0.098(4) 0.088(4) 0.098(4) 0.023(3) 0.025(3) 0.025(3)

loop_
_atom_type_symbol
_atom_type_scat_dispersion_real
_atom_type_scat_dispersion_imag
_atom_type_scat_source
Ni 0.285 1.113
;International Tables for Crystallography
(1992, Vol. C, Tables 4.2.6.8 and 6.1.1.1)
;
N 0.004 0.003
;International Tables for Crystallography
(1992, Vol. C, Tables 4.2.6.8 and 6.1.1.1)
;
C 0.002 0.002
;International Tables for Crystallography
(1992, Vol. C, Tables 4.2.6.8 and 6.1.1.1)
;
Cl 0.132 0.159
;International Tables for Crystallography
(1992, Vol. C, Tables 4.2.6.8 and 6.1.1.1)
;
O 0.008 0.006
;International Tables for Crystallography
(1992, Vol. C, Tables 4.2.6.8 and 6.1.1.1)
;
H 0.000 0.000
;International Tables for Crystallography
(1992, Vol. C, Table 6.1.1.2)
;

loop_
_geom_angle_atom_site_label_1
_geom_angle_atom_site_label_2
_geom_angle_atom_site_label_3
_geom_angle_site_symmetry_1
_geom_angle_site_symmetry_3
_geom_angle
_geom_angle_publ_flag
Cl1 Ni1 Cl1 . 3_545 87.37(3) yes
Cl1 Ni1 N1 . . 93.16(7) yes
Cl1 Ni1 N2 . . 87.98(7) yes
Cl1 Ni1 N3 . . 175.38(7) yes
Cl1 Ni1 N4 . . 90.76(7) yes
Cl1 Ni1 N1 3_545 . 178.66(8) yes
Cl1 Ni1 N2 3_545 . 98.81(8) yes
Cl1 Ni1 N3 3_545 . 96.15(7) yes
Cl1 Ni1 N4 3_545 . 99.76(8) yes
N1 Ni1 N2 . . 80.00(10) yes
N1 Ni1 N3 . . 83.40(10) yes
N1 Ni1 N4 . . 81.50(10) yes
N2 Ni1 N3 . . 94.40(10) yes
N2 Ni1 N4 . . 161.30(10) yes
N3 Ni1 N4 . . 85.70(10) yes
Ni1 Cl1 Ni1 . 3_545 92.63(3) yes
O1 Cl2 O2 . . 110.1(3) no
O1 Cl2 O3 . . 106.3(2) no
O1 Cl2 O4 . . 109.0(2) no
O2 Cl2 O3 . . 112.3(3) no
O2 Cl2 O4 . . 110.2(3) no
O3 Cl2 O4 . . 108.8(2) no
O5 Cl3 O6 . . 110.6(2) no
O5 Cl3 O7 . . 109.6(3) no
O5 Cl3 O8 . . 105.6(2) no
O6 Cl3 O7 . . 109.5(3) no
O6 Cl3 O8 . . 109.5(2) no
O7 Cl3 O8 . . 112.1(3) no
Ni1 N1 C1 . . 106.2(2) no
Ni1 N1 C7 . . 108.7(2) no
Ni1 N1 C13 . . 106.3(2) no
C1 N1 C7 . . 110.1(2) no
C1 N1 C13 . . 112.8(3) no
C7 N1 C13 . . 112.4(3) no
Ni1 N2 C2 . . 113.5(2) no
Ni1 N2 C6 . . 127.2(2) no
C2 N2 C6 . . 119.3(3) no
Ni1 N3 C8 . . 112.6(2) no
Ni1 N3 C12 . . 128.0(2) no
C8 N3 C12 . . 118.3(3) no
Ni1 N4 C14 . . 113.1(2) no
Ni1 N4 C18 . . 127.7(2) no
C14 N4 C18 . . 118.5(3) no
C19 N5 C21 . . 111.9(3) no
C19 N5 C23 . . 110.6(3) no
C19 N5 H34 . . 106.6 no
C21 N5 C23 . . 114.1(3) no
C21 N5 H34 . . 106.7 no
C23 N5 H34 . . 106.5 no
N1 C1 C2 . . 109.3(3) no
N1 C1 H1 . . 109.5 no
N1 C1 H2 . . 109.4 no
C2 C1 H1 . . 109.6 no
C2 C1 H2 . . 109.5 no
H1 C1 H2 . . 109.5 no
N2 C2 C1 . . 116.4(3) no
N2 C2 C3 . . 121.2(3) no
C1 C2 C3 . . 122.4(3) no
C2 C3 C4 . . 119.2(4) no
C2 C3 H3 . . 120.2 no
C4 C3 H3 . . 120.6 no
C3 C4 C5 . . 119.2(4) no
C3 C4 H4 . . 120.3 no
C5 C4 H4 . . 120.6 no
C4 C5 C6 . . 119.4(4) no
C4 C5 H5 . . 120.2 no
C6 C5 H5 . . 120.4 no
N2 C6 C5 . . 121.7(3) no
N2 C6 H6 . . 119.1 no
C5 C6 H6 . . 119.2 no
N1 C7 C8 . . 113.7(3) no
N1 C7 H7 . . 108.5 no
N1 C7 H8 . . 108.4 no
C8 C7 H7 . . 108.4 no
C8 C7 H8 . . 108.3 no
H7 C7 H8 . . 109.5 no
N3 C8 C7 . . 117.6(3) no
N3 C8 C9 . . 122.0(3) no
C7 C8 C9 . . 120.3(3) no
C8 C9 C10 . . 118.7(3) no
C8 C9 H9 . . 120.7 no
C10 C9 H9 . . 120.7 no
C9 C10 C11 . . 119.8(3) no
C9 C10 H10 . . 120.3 no
C11 C10 H10 . . 120.0 no
C10 C11 C12 . . 118.4(3) no
C10 C11 H11 . . 120.8 no
C12 C11 H11 . . 120.8 no
N3 C12 C11 . . 122.8(3) no
N3 C12 H12 . . 118.4 no
C11 C12 H12 . . 118.7 no
N1 C13 C14 . . 110.2(3) no
N1 C13 H13 . . 109.4 no
N1 C13 H14 . . 109.4 no
C14 C13 H13 . . 109.2 no
C14 C13 H14 . . 109.3 no
H13 C13 H14 . . 109.4 no
N4 C14 C13 . . 115.4(3) no
N4 C14 C15 . . 121.5(3) no
C13 C14 C15 . . 123.1(3) no
C14 C15 C16 . . 119.1(3) no
C14 C15 H15 . . 120.4 no
C16 C15 H15 . . 120.6 no
C15 C16 C17 . . 119.6(4) no
C15 C16 H16 . . 120.0 no
C17 C16 H16 . . 120.4 no
C16 C17 C18 . . 118.7(4) no
C16 C17 H17 . . 120.5 no
C18 C17 H17 . . 120.7 no
N4 C18 C17 . . 122.6(3) no
N4 C18 H18 . . 118.8 no
C17 C18 H18 . . 118.6 no
N5 C19 C20 . . 112.1(4) no
N5 C19 H19 . . 108.9 no
N5 C19 H20 . . 108.3 no
C20 C19 H19 . . 108.7 no
C20 C19 H20 . . 108.9 no
H19 C19 H20 . . 109.9 no
C19 C20 H21 . . 109.4 no
C19 C20 H22 . . 109.3 no
C19 C20 H23 . . 109.4 no
H21 C20 H22 . . 109.7 no
H21 C20 H23 . . 109.7 no
H22 C20 H23 . . 109.4 no
N5 C21 C22 . . 114.8(3) no
N5 C21 H24 . . 108.0 no
N5 C21 H25 . . 107.8 no
C22 C21 H24 . . 108.4 no
C22 C21 H25 . . 108.4 no
H24 C21 H25 . . 109.5 no
C21 C22 H26 . . 109.2 no
C21 C22 H27 . . 109.4 no
C21 C22 H28 . . 109.5 no
H26 C22 H27 . . 109.4 no
H26 C22 H28 . . 109.7 no
H27 C22 H28 . . 109.6 no
N5 C23 C24 . . 112.9(4) no
N5 C23 H29 . . 107.6 no
N5 C23 H30 . . 108.6 no
C24 C23 H29 . . 109.0 no
C24 C23 H30 . . 108.9 no
H29 C23 H30 . . 109.7 no
C23 C24 H31 . . 109.3 no
C23 C24 H32 . . 109.2 no
C23 C24 H33 . . 109.2 no
H31 C24 H32 . . 109.4 no
H31 C24 H33 . . 109.8 no
H32 C24 H33 . . 109.8 no

loop_
_geom_bond_atom_site_label_1
_geom_bond_atom_site_label_2
_geom_bond_site_symmetry_1
_geom_bond_site_symmetry_2
_geom_bond_distance
_geom_bond_publ_flag
Ni1 Cl1 . . 2.5070(10) yes
Ni1 Cl1 . 3_545 2.3655(8) yes
Ni1 N1 . . 2.086(2) yes
Ni1 N2 . . 2.070(3) yes
Ni1 N3 . . 2.085(3) yes
Ni1 N4 . . 2.084(3) yes
Cl2 O1 . . 1.409(3) no
Cl2 O2 . . 1.355(4) no
Cl2 O3 . . 1.424(4) no
Cl2 O4 . . 1.426(3) no
Cl3 O5 . . 1.420(4) no
Cl3 O6 . . 1.447(3) no
Cl3 O7 . . 1.344(4) no
Cl3 O8 . . 1.440(4) no
N1 C1 . . 1.492(4) no
N1 C7 . . 1.491(4) no
N1 C13 . . 1.492(4) no
N2 C2 . . 1.339(4) no
N2 C6 . . 1.349(4) no
N3 C8 . . 1.339(4) no
N3 C12 . . 1.342(4) no
N4 C14 . . 1.344(4) no
N4 C18 . . 1.340(4) no
N5 C19 . . 1.517(5) no
N5 C21 . . 1.500(5) no
N5 C23 . . 1.505(5) no
N5 H34 . . 0.97 no
C1 C2 . . 1.501(5) no
C1 H1 . . 0.95 no
C1 H2 . . 0.95 no
C2 C3 . . 1.389(5) no
C3 C4 . . 1.382(6) no
C3 H3 . . 0.95 no
C4 C5 . . 1.368(6) no
C4 H4 . . 0.95 no
C5 C6 . . 1.377(5) no
C5 H5 . . 0.95 no
C6 H6 . . 0.95 no
C7 C8 . . 1.500(4) no
C7 H7 . . 0.95 no
C7 H8 . . 0.95 no
C8 C9 . . 1.388(4) no
C9 C10 . . 1.374(5) no
C9 H9 . . 0.95 no
C10 C11 . . 1.374(5) no
C10 H10 . . 0.95 no
C11 C12 . . 1.374(5) no
C11 H11 . . 0.95 no
C12 H12 . . 0.95 no
C13 C14 . . 1.500(5) no
C13 H13 . . 0.95 no
C13 H14 . . 0.95 no
C14 C15 . . 1.385(5) no
C15 C16 . . 1.376(6) no
C15 H15 . . 0.95 no
C16 C17 . . 1.363(6) no
C16 H16 . . 0.95 no
C17 C18 . . 1.378(5) no
C17 H17 . . 0.95 no
C18 H18 . . 0.95 no
C19 C20 . . 1.500(6) no
C19 H19 . . 0.95 no
C19 H20 . . 0.95 no
C20 H21 . . 0.95 no
C20 H22 . . 0.95 no
C20 H23 . . 0.95 no
C21 C22 . . 1.497(6) no
C21 H24 . . 0.95 no
C21 H25 . . 0.95 no
C22 H26 . . 0.95 no
C22 H27 . . 0.95 no
C22 H28 . . 0.95 no
C23 C24 . . 1.492(7) no
C23 H29 . . 0.95 no
C23 H30 . . 0.95 no
C24 H31 . . 0.95 no
C24 H32 . . 0.95 no
C24 H33 . . 0.95 no

loop_
_geom_contact_atom_site_label_1
_geom_contact_atom_site_label_2
_geom_contact_distance
_geom_contact_site_symmetry_2
_geom_contact_publ_flag
O6 H34 1.9709 1_554 no
O6 N5 2.929(4) 1_554 no

loop_
_geom_torsion_atom_site_label_1
_geom_torsion_atom_site_label_2
_geom_torsion_atom_site_label_3
_geom_torsion_atom_site_label_4
_geom_torsion_site_symmetry_2
_geom_torsion_site_symmetry_3
_geom_torsion_site_symmetry_4
_geom_torsion
_geom_torsion_publ_flag
Ni1 Cl1 Ni1 Cl1 . 3_545 3_545 0.0000 no
Ni1 Cl1 Ni1 N1 . 3_545 3_545 113(3) no
Ni1 Cl1 Ni1 N2 . 3_545 3_545 87.54(7) no
Ni1 Cl1 Ni1 N3 . 3_545 3_545 -176.99(8) no
Ni1 Cl1 Ni1 N4 . 3_545 3_545 -90.32(7) no
Ni1 Cl1 Ni1 Cl1 3_545 3_545 . 0.0000(2) no
Ni1 Cl1 Ni1 N1 3_545 3_545 3_545 -178.77(8) no
Ni1 Cl1 Ni1 N2 3_545 3_545 3_545 -98.92(8) no
Ni1 Cl1 Ni1 N3 3_545 3_545 3_545 139.6(9) no
Ni1 Cl1 Ni1 N4 3_545 3_545 3_545 99.74(8) no
Ni1 N1 C1 C2 . . . -40.1(3) no
Ni1 N1 C7 C8 . . . -18.8(3) no
Ni1 N1 C13 C14 . . . 39.1(3) no
Ni1 N2 C2 C1 . . . -0.1(3) no
Ni1 N2 C2 C3 . . . -177.6(3) no
Ni1 N2 C6 C5 . . . 177.0(3) no
Ni1 N3 C8 C7 . . . -14.8(4) no
Ni1 N3 C8 C9 . . . 168.6(3) no
Ni1 N3 C12 C11 . . . -168.5(3) no
Ni1 N4 C14 C13 . . . 13.1(3) no
Ni1 N4 C14 C15 . . . -169.6(3) no
Ni1 N4 C18 C17 . . . 169.5(3) no
Cl1 Ni1 Cl1 Ni1 . 3_545 3_545 0.00000(10) no
Cl1 Ni1 N1 C1 . . . -55.6(2) no
Cl1 Ni1 N1 C7 . . . -174.1(2) no
Cl1 Ni1 N1 C13 . . . 64.7(2) no
Cl1 Ni1 N2 C1 . . . 75.10(10) no
Cl1 Ni1 N2 C2 . . . 75.1(2) no
Cl1 Ni1 N2 C6 . . . -103.0(3) no
Cl1 Ni1 N3 C8 . . . -39.0(10) no
Cl1 Ni1 N3 C12 . . . 128.8(8) no
Cl1 Ni1 N4 C14 . . . -85.4(2) no
Cl1 Ni1 N4 C18 . . . 104.6(3) no
Cl1 Ni1 Cl1 Ni1 3_545 3_545 . 0.00000(10) no
Cl1 Ni1 N1 C1 3_545 3_545 3_545 -58(3) no
Cl1 Ni1 N1 C7 3_545 3_545 3_545 61(3) no
Cl1 Ni1 N1 C13 3_545 3_545 3_545 -178(3) no
Cl1 Ni1 N2 C2 3_545 3_545 3_545 -162.2(2) no
Cl1 Ni1 N2 C6 3_545 3_545 3_545 16.0(3) no
Cl1 Ni1 N3 C8 3_545 3_545 3_545 178.4(2) no
Cl1 Ni1 N3 C12 3_545 3_545 3_545 10.6(3) no
Cl1 Ni1 N4 C14 3_545 3_545 3_545 172.8(2) no
Cl1 Ni1 N4 C18 3_545 3_545 3_545 -17.1(3) no
N1 Ni1 N2 C2 . . . -18.4(2) no
N1 Ni1 N2 C6 . . . 163.4(3) no
N1 Ni1 N3 C8 . . . 2.8(2) no
N1 Ni1 N3 C12 . . . 170.6(3) no
N1 Ni1 N4 C14 . . . 7.7(2) no
N1 Ni1 N4 C18 . . . -162.3(3) no
N1 C1 C2 N2 . . . 27.7(4) no
N1 C1 C2 C3 . . . -154.8(3) no
N1 C7 C8 N3 . . . 23.2(4) no
N1 C7 C8 C9 . . . -160.1(3) no
N1 C13 C14 N4 . . . -35.9(4) no
N1 C13 C14 C15 . . . 146.9(3) no
N2 Ni1 N1 C1 . . . 31.8(2) no
N2 Ni1 N1 C7 . . . -86.7(2) no
N2 Ni1 N1 C13 . . . 152.1(2) no
N2 Ni1 N3 C8 . . . 82.2(2) no
N2 Ni1 N3 C12 . . . -110.0(3) no
N2 Ni1 N4 C14 . . . 0.6(5) no
N2 Ni1 N4 C18 . . . -169.5(3) no
N2 C2 C3 C4 . . . 0.1(5) no
N2 C6 C5 C4 . . . 0.6(6) no
N3 Ni1 N1 C1 . . . 127.5(2) no
N3 Ni1 N1 C7 . . . 9.0(2) no
N3 Ni1 N1 C13 . . . -112.2(2) no
N3 Ni1 N2 C2 . . . -100.9(2) no
N3 Ni1 N2 C6 . . . 80.9(3) no
N3 Ni1 N4 C14 . . . 91.7(2) no
N3 Ni1 N4 C18 . . . -78.4(3) no
N3 C8 C9 C10 . . . 1.7(6) no
N3 C12 C11 C10 . . . 2.0(6) no
N4 Ni1 N1 C1 . . . -145.9(2) no
N4 Ni1 N1 C7 . . . 95.6(2) no
N4 Ni1 N1 C13 . . . -25.6(2) no
N4 Ni1 N2 C2 . . . -11.3(4) no
N4 Ni1 N2 C6 . . . 170.6(3) no
N4 Ni1 N3 C8 . . . -79.1(2) no
N4 Ni1 N3 C12 . . . 88.7(3) no
N4 C14 C15 C16 . . . -1.2(5) no
N4 C18 C17 C16 . . . -1.4(6) no
C1 N1 C7 C8 . . . -134.8(3) no
C1 N1 C13 C14 . . . 155.0(3) no
C1 C2 N2 C6 . . . 178.2(3) no
C1 C2 C3 C4 . . . -177.3(3) no
C2 N2 C6 C5 . . . -1.0(5) no
C2 C1 N1 C7 . . . 77.4(3) no
C2 C1 N1 C13 . . . -156.1(3) no
C2 C3 C4 C5 . . . -0.5(6) no
C3 C2 N2 C6 . . . 0.7(5) no
C3 C4 C5 C6 . . . 0.2(6) no
C7 N1 C13 C14 . . . -79.7(3) no
C7 C8 N3 C12 . . . 176.1(3) no
C7 C8 C9 C10 . . . -174.9(4) no
C8 N3 C12 C11 . . . -1.3(5) no
C8 C7 N1 C13 . . . 98.6(3) no
C8 C9 C10 C11 . . . -0.9(6) no
C9 C8 N3 C12 . . . -0.5(5) no
C9 C10 C11 C12 . . . -0.8(6) no
C13 C14 N4 C18 . . . -175.9(3) no
C13 C14 C15 C16 . . . 175.9(3) no
C14 N4 C18 C17 . . . -0.1(5) no
C14 C15 C16 C17 . . . -0.4(6) no
C15 C14 N4 C18 . . . 1.4(5) no
C15 C16 C17 C18 . . . 1.6(6) no
C19 N5 C21 C22 . . . 72.1(4) no
C19 N5 C23 C24 . . . 179.2(4) no
C20 C19 N5 C21 . . . 77.9(4) no
C20 C19 N5 C23 . . . -153.8(3) no
C21 N5 C23 C24 . . . -53.7(5) no
C22 C21 N5 C23 . . . -54.4(5) no
